data_7034291
loop_
_publ_author_name
'Wang, Ting'
'Zhang, Chuanlei'
'Ju, Zemin'
'Zheng, Hegen'

_publ_section_title
;
 Solvent-induced synthesis of cobalt(ii) coordination polymers based on a
 rigid ligand and flexible carboxylic acid ligands: syntheses, structures
 and magnetic properties.
;
_journal_issue 15
_journal_name_full 'Dalton transactions (Cambridge, England : 2003)'
_journal_page_first 6926
_journal_page_last 6935
_journal_paper_doi 10.1039/c5dt00578g
_journal_volume 44
_journal_year 2015
_chemical_formula_sum 'C64 H46 Co2 N8 O15'
_chemical_formula_weight 1284.95
_chemical_name_systematic
; 
 ? 
;
_space_group_IT_number 15
_symmetry_cell_setting monoclinic
_symmetry_space_group_name_Hall '-C 2yc'
_symmetry_space_group_name_H-M 'C 1 2/c 1'
_atom_sites_solution_hydrogens geom
_atom_sites_solution_primary direct
_atom_sites_solution_secondary difmap
_audit_creation_method SHELXL-97
_audit_update_record
;
2015-03-03 deposited with the CCDC.
2015-03-05 downloaded from the CCDC.
;
_cell_angle_alpha 90.00
_cell_angle_beta 112.679(2)
_cell_angle_gamma 90.00
_cell_formula_units_Z 4
_cell_length_a 25.614(2)
_cell_length_b 12.2428(12)
_cell_length_c 18.9927(19)
_cell_measurement_temperature 293(2)
_cell_volume 5495.4(9)
_computing_cell_refinement 'Bruker SMART'
_computing_data_collection 'Bruker SMART'
_computing_data_reduction 'Bruker SAINT'
_computing_molecular_graphics 'Bruker SHELXTL'
_computing_publication_material 'Bruker SHELXTL'
_computing_structure_refinement 'SHELXL-97 (Sheldrick, 1997)'
_computing_structure_solution 'SHELXS-97 (Sheldrick, 1990)'
_diffrn_ambient_temperature 293(2)
_diffrn_measured_fraction_theta_full 0.996
_diffrn_measured_fraction_theta_max 0.996
_diffrn_measurement_device_type 'CCD area detector'
_diffrn_measurement_method 'phi and omega scans'
_diffrn_radiation_monochromator graphite
_diffrn_radiation_source 'fine-focus sealed tube'
_diffrn_radiation_type MoK\a
_diffrn_radiation_wavelength 0.71073
_diffrn_reflns_av_R_equivalents 0.0623
_diffrn_reflns_av_unetI/netI 0.0546
_diffrn_reflns_limit_h_max 22
_diffrn_reflns_limit_h_min -31
_diffrn_reflns_limit_k_max 15
_diffrn_reflns_limit_k_min -14
_diffrn_reflns_limit_l_max 23
_diffrn_reflns_limit_l_min -22
_diffrn_reflns_number 14881
_diffrn_reflns_theta_full 26.37
_diffrn_reflns_theta_max 26.37
_diffrn_reflns_theta_min 1.87
_exptl_absorpt_coefficient_mu 0.686
_exptl_crystal_colour purple
_exptl_crystal_density_diffrn 1.553
_exptl_crystal_density_method 'not measured'
_exptl_crystal_description block
_exptl_crystal_F_000 2640
_exptl_crystal_size_max 0.23
_exptl_crystal_size_mid 0.21
_exptl_crystal_size_min 0.18
_refine_diff_density_max 0.665
_refine_diff_density_min -0.403
_refine_diff_density_rms 0.073
_refine_ls_extinction_method none
_refine_ls_goodness_of_fit_ref 0.869
_refine_ls_hydrogen_treatment mixed
_refine_ls_matrix_type full
_refine_ls_number_parameters 402
_refine_ls_number_reflns 5601
_refine_ls_number_restraints 2
_refine_ls_restrained_S_all 0.877
_refine_ls_R_factor_all 0.0660
_refine_ls_R_factor_gt 0.0537
_refine_ls_shift/su_max 0.000
_refine_ls_shift/su_mean 0.000
_refine_ls_structure_factor_coef Fsqd
_refine_ls_weighting_details 'calc w=1/[\s^2^(Fo^2^)+(0.0970P)^2^+8.0350P] where P=(Fo^2^+2Fc^2^)/3'
_refine_ls_weighting_scheme calc
_refine_ls_wR_factor_gt 0.1397
_refine_ls_wR_factor_ref 0.1494
_reflns_number_gt 4500
_reflns_number_total 5601
_reflns_threshold_expression >2sigma(I)
_cod_data_source_file c5dt00578g2.cif
_cod_data_source_block 5
_cod_depositor_comments
;
The following automatic conversions were performed:

'_symmetry_cell_setting' value 'Monoclinic' changed to 'monoclinic'
according to
/usr/data/users/saulius/crontab/automatic-downloads/rss-feeds/RSC/lib/dictionaries/cif_core.dic
dictionary named 'cif_core.dic' version 2.4.2 from 2011-04-26.

Automatic conversion script
Id: cif_fix_values 3086 2015-02-26 13:12:21Z robertas 

 Adding full bibliography for 7034287--7034291.cif.
;
_cod_original_sg_symbol_H-M 'C2/c   '
_cod_database_code 7034291

loop_
_symmetry_equiv_pos_as_xyz
'x, y, z'
'-x, y, -z+1/2'
'x+1/2, y+1/2, z'
'-x+1/2, y+1/2, -z+1/2'
'-x, -y, -z'
'x, -y, z-1/2'
'-x+1/2, -y+1/2, -z'
'x+1/2, -y+1/2, z-1/2'

loop_
_atom_site_label
_atom_site_type_symbol
_atom_site_fract_x
_atom_site_fract_y
_atom_site_fract_z
_atom_site_U_iso_or_equiv
_atom_site_adp_type
_atom_site_occupancy
_atom_site_symmetry_multiplicity
_atom_site_calc_flag
_atom_site_refinement_flags
C1 C 0.63430(12) 0.3392(2) 0.47335(18) 0.0397(7) Uani 1 1 d .
C2 C 0.66077(13) 0.2780(3) 0.5389(2) 0.0500(8) Uani 1 1 d .
H2 H 0.6984 0.2577 0.5529 0.060 Uiso 1 1 calc R
C3 C 0.63206(14) 0.2469(3) 0.5835(2) 0.0543(9) Uani 1 1 d .
H3 H 0.6494 0.2061 0.6278 0.065 Uiso 1 1 calc R
C4 C 0.57649(13) 0.2790(3) 0.55967(18) 0.0433(7) Uani 1 1 d .
C5 C 0.54954(12) 0.3421(2) 0.49501(17) 0.0345(6) Uani 1 1 d .
C6 C 0.57926(12) 0.3731(2) 0.45053(17) 0.0368(6) Uani 1 1 d .
H6 H 0.5624 0.4153 0.4069 0.044 Uiso 1 1 calc R
C7 C 0.49165(12) 0.3525(2) 0.48780(17) 0.0346(6) Uani 1 1 d .
C8 C 0.48815(13) 0.2939(3) 0.54806(19) 0.0440(7) Uani 1 1 d .
C9 C 0.43787(15) 0.2779(3) 0.5575(2) 0.0569(9) Uani 1 1 d .
H9 H 0.4363 0.2373 0.5979 0.068 Uiso 1 1 calc R
C10 C 0.39006(14) 0.3252(3) 0.5039(2) 0.0499(8) Uani 1 1 d .
H10 H 0.3553 0.3158 0.5081 0.060 Uiso 1 1 calc R
C11 C 0.39302(12) 0.3865(2) 0.44400(17) 0.0351(6) Uani 1 1 d .
C12 C 0.44352(12) 0.4007(2) 0.43530(17) 0.0334(6) Uani 1 1 d .
H12 H 0.4452 0.4418 0.3951 0.040 Uiso 1 1 calc R
C13 C 0.28959(14) 0.4303(4) 0.3909(2) 0.0635(11) Uani 1 1 d .
H13 H 0.2789 0.3975 0.4275 0.076 Uiso 1 1 calc R
C14 C 0.25584(14) 0.4839(4) 0.3283(2) 0.0585(10) Uani 1 1 d .
H14 H 0.2173 0.4951 0.3148 0.070 Uiso 1 1 calc R
C15 C 0.33729(14) 0.4876(3) 0.3271(2) 0.0501(8) Uani 1 1 d .
H15 H 0.3673 0.5017 0.3125 0.060 Uiso 1 1 calc R
C16 C 0.70431(14) 0.3476(3) 0.3434(2) 0.0513(8) Uani 1 1 d .
H16 H 0.7188 0.3182 0.3095 0.062 Uiso 1 1 calc R
C17 C 0.68093(15) 0.4612(3) 0.4107(2) 0.0510(8) Uani 1 1 d .
H17 H 0.6754 0.5258 0.4327 0.061 Uiso 1 1 calc R
C18 C 0.67897(15) 0.2903(3) 0.3817(2) 0.0552(9) Uani 1 1 d .
H18 H 0.6725 0.2153 0.3788 0.066 Uiso 1 1 calc R
C19 C 0.15922(12) 0.6052(3) 0.15942(17) 0.0375(7) Uani 1 1 d .
C20 C 0.09812(11) 0.6065(2) 0.14772(17) 0.0350(6) Uani 1 1 d .
C21 C 0.07607(12) 0.6894(2) 0.17707(17) 0.0372(7) Uani 1 1 d .
H21 H 0.0996 0.7457 0.2043 0.045 Uiso 1 1 calc R
C22 C 0.01932(12) 0.6901(2) 0.16661(17) 0.0368(6) Uani 1 1 d .
H22 H 0.0047 0.7460 0.1867 0.044 Uiso 1 1 calc R
C23 C -0.01480(11) 0.6061(2) 0.12588(18) 0.0355(6) Uani 1 1 d .
C24 C 0.00605(12) 0.5220(3) 0.09629(19) 0.0435(7) Uani 1 1 d .
H24 H -0.0175 0.4655 0.0694 0.052 Uiso 1 1 calc R
C25 C 0.06292(12) 0.5231(3) 0.10728(18) 0.0419(7) Uani 1 1 d .
H25 H 0.0775 0.4671 0.0872 0.050 Uiso 1 1 calc R
C26 C -0.09812(11) 0.5166(2) 0.12096(18) 0.0361(6) Uani 1 1 d .
C27 C -0.08146(12) 0.4676(3) 0.19097(18) 0.0420(7) Uani 1 1 d .
H27 H -0.0515 0.4962 0.2324 0.050 Uiso 1 1 calc R
C28 C -0.10932(13) 0.3755(3) 0.19975(17) 0.0406(7) Uani 1 1 d .
H28 H -0.0978 0.3415 0.2471 0.049 Uiso 1 1 calc R
C29 C -0.15453(12) 0.3332(2) 0.13816(17) 0.0364(6) Uani 1 1 d .
C30 C -0.17131(11) 0.3849(3) 0.06836(17) 0.0368(6) Uani 1 1 d .
H30 H -0.2018 0.3576 0.0270 0.044 Uiso 1 1 calc R
C31 C -0.14317(12) 0.4772(3) 0.05920(18) 0.0402(7) Uani 1 1 d .
H31 H -0.1545 0.5119 0.0121 0.048 Uiso 1 1 calc R
C32 C 0.31505(13) 0.7350(3) 0.14891(19) 0.0421(7) Uani 1 1 d .
Co1 Co 0.260432(15) 0.58307(3) 0.17928(2) 0.03738(15) Uani 1 1 d U
N1 N 0.66453(10) 0.3629(2) 0.42536(15) 0.0414(6) Uani 1 1 d .
N2 N 0.34277(10) 0.43352(19) 0.39022(15) 0.0351(5) Uani 1 1 d .
N3 N 0.28549(10) 0.5190(2) 0.28785(15) 0.0409(6) Uani 1 1 d .
N4 N 0.70560(10) 0.4561(2) 0.36192(16) 0.0429(6) Uani 1 1 d .
O1 O 0.53982(9) 0.2502(2) 0.59388(13) 0.0538(6) Uani 1 1 d .
O2 O 0.19127(9) 0.68184(18) 0.19242(15) 0.0507(6) Uani 1 1 d U
O3 O 0.17824(9) 0.5244(2) 0.13599(14) 0.0524(6) Uani 1 1 d .
O4 O -0.07223(8) 0.61252(17) 0.11258(14) 0.0476(6) Uani 1 1 d .
O5 O 0.33344(11) 0.6871(2) 0.21218(14) 0.0666(8) Uani 1 1 d .
O6 O 0.27107(9) 0.70177(18) 0.09752(14) 0.0510(6) Uani 1 1 d U
O1W O 0.0581(2) 0.0852(6) 0.2336(4) 0.195(3) Uani 1 1 d .
H1WB H 0.0942 0.0839 0.2546 0.292 Uiso 1 1 d R
H1WA H 0.0484 0.0926 0.1854 0.292 Uiso 1 1 d R
O2W O 1.0000 0.9364(13) 0.2500 0.418(13) Uani 1 2 d S
H2WA H 0.9794 0.9771 0.2661 0.627 Uiso 1 1 d R

loop_
_atom_site_aniso_label
_atom_site_aniso_U_11
_atom_site_aniso_U_22
_atom_site_aniso_U_33
_atom_site_aniso_U_23
_atom_site_aniso_U_13
_atom_site_aniso_U_12
C1 0.0328(15) 0.0391(16) 0.0525(18) -0.0043(13) 0.0222(14) -0.0085(12)
C2 0.0309(16) 0.055(2) 0.064(2) 0.0084(16) 0.0180(15) 0.0026(14)
C3 0.0382(17) 0.065(2) 0.056(2) 0.0169(17) 0.0146(15) 0.0045(16)
C4 0.0393(16) 0.0451(17) 0.0498(18) 0.0059(14) 0.0220(14) -0.0034(13)
C5 0.0332(15) 0.0292(14) 0.0432(16) -0.0037(12) 0.0171(12) -0.0054(11)
C6 0.0310(14) 0.0356(15) 0.0450(16) 0.0011(13) 0.0161(12) -0.0054(12)
C7 0.0342(15) 0.0307(14) 0.0451(16) -0.0036(12) 0.0219(13) -0.0053(11)
C8 0.0413(17) 0.0462(17) 0.0511(18) 0.0077(14) 0.0251(14) 0.0040(14)
C9 0.050(2) 0.067(2) 0.067(2) 0.0268(19) 0.0374(18) 0.0090(17)
C10 0.0440(18) 0.0519(19) 0.069(2) 0.0145(17) 0.0383(17) 0.0062(15)
C11 0.0352(15) 0.0294(14) 0.0470(17) -0.0023(12) 0.0227(13) -0.0023(11)
C12 0.0331(14) 0.0325(14) 0.0403(15) -0.0018(12) 0.0204(12) -0.0046(11)
C13 0.0318(17) 0.108(3) 0.058(2) 0.022(2) 0.0246(16) -0.0076(18)
C14 0.0290(16) 0.091(3) 0.060(2) 0.010(2) 0.0220(15) -0.0024(17)
C15 0.0353(17) 0.062(2) 0.062(2) 0.0154(17) 0.0291(16) 0.0028(15)
C16 0.0457(19) 0.053(2) 0.065(2) -0.0086(17) 0.0327(17) 0.0014(15)
C17 0.053(2) 0.0420(18) 0.071(2) -0.0077(16) 0.0383(18) -0.0080(15)
C18 0.057(2) 0.0401(18) 0.080(3) -0.0059(17) 0.039(2) -0.0016(15)
C19 0.0266(14) 0.0448(17) 0.0437(16) 0.0046(13) 0.0162(12) -0.0036(12)
C20 0.0265(14) 0.0387(15) 0.0419(16) 0.0069(12) 0.0156(12) -0.0032(11)
C21 0.0293(14) 0.0331(15) 0.0483(17) 0.0034(12) 0.0138(13) -0.0054(11)
C22 0.0318(15) 0.0323(14) 0.0493(17) 0.0055(12) 0.0188(13) 0.0022(11)
C23 0.0224(13) 0.0357(14) 0.0504(17) 0.0123(13) 0.0161(12) 0.0014(11)
C24 0.0280(15) 0.0466(18) 0.0553(19) -0.0102(15) 0.0153(13) -0.0101(13)
C25 0.0297(15) 0.0458(18) 0.0540(19) -0.0076(14) 0.0200(14) -0.0015(13)
C26 0.0218(13) 0.0361(15) 0.0552(18) 0.0006(13) 0.0201(12) 0.0011(11)
C27 0.0296(15) 0.0466(17) 0.0484(18) -0.0103(14) 0.0135(13) -0.0112(13)
C28 0.0384(16) 0.0484(17) 0.0385(16) -0.0023(13) 0.0188(13) -0.0081(14)
C29 0.0276(14) 0.0426(16) 0.0462(17) -0.0104(13) 0.0223(12) -0.0082(12)
C30 0.0228(13) 0.0460(17) 0.0427(16) -0.0067(13) 0.0139(12) -0.0030(12)
C31 0.0270(14) 0.0480(18) 0.0464(17) 0.0036(14) 0.0151(13) 0.0033(12)
C32 0.0343(15) 0.0477(18) 0.0527(19) -0.0084(15) 0.0260(14) -0.0109(13)
Co1 0.0250(2) 0.0418(3) 0.0502(3) 0.00430(18) 0.01992(18) -0.00048(15)
N1 0.0297(13) 0.0416(14) 0.0569(16) -0.0026(12) 0.0211(12) -0.0039(11)
N2 0.0306(12) 0.0350(12) 0.0464(14) -0.0004(10) 0.0222(11) -0.0040(10)
N3 0.0281(12) 0.0479(15) 0.0508(15) 0.0033(12) 0.0198(11) -0.0005(11)
N4 0.0353(13) 0.0456(15) 0.0564(16) -0.0044(12) 0.0273(12) -0.0055(11)
O1 0.0427(13) 0.0664(15) 0.0578(14) 0.0229(12) 0.0255(11) 0.0077(11)
O2 0.0259(10) 0.0428(12) 0.0834(17) -0.0051(11) 0.0208(11) -0.0037(8)
O3 0.0277(11) 0.0626(15) 0.0714(16) -0.0181(12) 0.0241(11) -0.0064(10)
O4 0.0231(10) 0.0378(11) 0.0829(16) 0.0102(11) 0.0214(10) 0.0002(8)
O5 0.0674(17) 0.0756(18) 0.0549(15) 0.0048(13) 0.0214(13) -0.0366(14)
O6 0.0391(12) 0.0435(12) 0.0656(14) 0.0035(9) 0.0150(11) -0.0166(10)
O1W 0.113(4) 0.298(9) 0.155(5) -0.016(5) 0.032(4) 0.028(5)
O2W 0.69(4) 0.294(18) 0.201(14) 0.000 0.100(19) 0.000

loop_
_atom_type_symbol
_atom_type_description
_atom_type_scat_dispersion_real
_atom_type_scat_dispersion_imag
_atom_type_scat_source
C C 0.0033 0.0016 'International Tables Vol C Tables 4.2.6.8 and 6.1.1.4'
H H 0.0000 0.0000 'International Tables Vol C Tables 4.2.6.8 and 6.1.1.4'
Co Co 0.3494 0.9721 'International Tables Vol C Tables 4.2.6.8 and 6.1.1.4'
N N 0.0061 0.0033 'International Tables Vol C Tables 4.2.6.8 and 6.1.1.4'
O O 0.0106 0.0060 'International Tables Vol C Tables 4.2.6.8 and 6.1.1.4'

loop_
_geom_angle_atom_site_label_1
_geom_angle_atom_site_label_2
_geom_angle_atom_site_label_3
_geom_angle
_geom_angle_site_symmetry_1
_geom_angle_site_symmetry_3
C6 C1 C2 122.4(3) . .
C6 C1 N1 118.7(3) . .
C2 C1 N1 118.9(3) . .
C3 C2 C1 120.8(3) . .
C3 C2 H2 119.6 . .
C1 C2 H2 119.6 . .
C2 C3 C4 116.8(3) . .
C2 C3 H3 121.6 . .
C4 C3 H3 121.6 . .
C3 C4 O1 125.4(3) . .
C3 C4 C5 123.3(3) . .
O1 C4 C5 111.3(3) . .
C4 C5 C6 119.2(3) . .
C4 C5 C7 106.0(3) . .
C6 C5 C7 134.6(3) . .
C1 C6 C5 117.6(3) . .
C1 C6 H6 121.2 . .
C5 C6 H6 121.2 . .
C8 C7 C12 119.6(3) . .
C8 C7 C5 105.6(3) . .
C12 C7 C5 134.8(3) . .
C9 C8 C7 122.8(3) . .
C9 C8 O1 125.3(3) . .
C7 C8 O1 111.8(3) . .
C8 C9 C10 116.9(3) . .
C8 C9 H9 121.6 . .
C10 C9 H9 121.6 . .
C9 C10 C11 121.1(3) . .
C9 C10 H10 119.5 . .
C11 C10 H10 119.5 . .
C12 C11 C10 121.2(3) . .
C12 C11 N2 119.7(3) . .
C10 C11 N2 119.2(3) . .
C11 C12 C7 118.5(3) . .
C11 C12 H12 120.8 . .
C7 C12 H12 120.8 . .
C14 C13 N2 106.4(3) . .
C14 C13 H13 126.8 . .
N2 C13 H13 126.8 . .
N3 C14 C13 110.5(3) . .
N3 C14 H14 124.7 . .
C13 C14 H14 124.7 . .
N3 C15 N2 113.2(3) . .
N3 C15 H15 123.4 . .
N2 C15 H15 123.4 . .
C18 C16 N4 109.7(3) . .
C18 C16 H16 125.2 . .
N4 C16 H16 125.2 . .
N4 C17 N1 112.4(3) . .
N4 C17 H17 123.8 . .
N1 C17 H17 123.8 . .
C16 C18 N1 106.8(3) . .
C16 C18 H18 126.6 . .
N1 C18 H18 126.6 . .
O2 C19 O3 120.0(3) . .
O2 C19 C20 121.1(3) . .
O3 C19 C20 118.9(3) . .
C21 C20 C25 119.1(3) . .
C21 C20 C19 121.1(3) . .
C25 C20 C19 119.8(3) . .
C20 C21 C22 121.1(3) . .
C20 C21 H21 119.5 . .
C22 C21 H21 119.5 . .
C23 C22 C21 118.5(3) . .
C23 C22 H22 120.7 . .
C21 C22 H22 120.7 . .
C24 C23 C22 121.7(3) . .
C24 C23 O4 121.1(3) . .
C22 C23 O4 117.1(3) . .
C23 C24 C25 118.8(3) . .
C23 C24 H24 120.6 . .
C25 C24 H24 120.6 . .
C20 C25 C24 120.8(3) . .
C20 C25 H25 119.6 . .
C24 C25 H25 119.6 . .
C27 C26 C31 121.2(3) . .
C27 C26 O4 119.9(3) . .
C31 C26 O4 118.7(3) . .
C26 C27 C28 119.6(3) . .
C26 C27 H27 120.2 . .
C28 C27 H27 120.2 . .
C27 C28 C29 120.3(3) . .
C27 C28 H28 119.8 . .
C29 C28 H28 119.8 . .
C30 C29 C28 119.2(3) . .
C30 C29 C32 121.1(3) . 3_445
C28 C29 C32 119.7(3) . 3_445
C29 C30 C31 120.7(3) . .
C29 C30 H30 119.7 . .
C31 C30 H30 119.7 . .
C26 C31 C30 119.0(3) . .
C26 C31 H31 120.5 . .
C30 C31 H31 120.5 . .
O6 C32 O5 119.5(3) . .
O6 C32 C29 121.4(3) . 3
O5 C32 C29 119.1(3) . 3
O3 Co1 N4 95.74(10) . 2_655
O3 Co1 N3 98.15(10) . .
N4 Co1 N3 94.46(10) 2_655 .
O3 Co1 O5 163.62(11) . .
N4 Co1 O5 96.28(11) 2_655 .
N3 Co1 O5 91.96(10) . .
O3 Co1 O6 109.25(9) . .
N4 Co1 O6 92.55(10) 2_655 .
N3 Co1 O6 150.85(9) . .
O5 Co1 O6 59.13(9) . .
O3 Co1 O2 60.28(8) . .
N4 Co1 O2 155.74(10) 2_655 .
N3 Co1 O2 92.78(10) . .
O5 Co1 O2 106.58(10) . .
O6 Co1 O2 92.31(9) . .
C17 N1 C18 106.2(3) . .
C17 N1 C1 127.1(3) . .
C18 N1 C1 126.5(3) . .
C15 N2 C13 105.3(3) . .
C15 N2 C11 127.0(3) . .
C13 N2 C11 127.7(3) . .
C15 N3 C14 104.7(3) . .
C15 N3 Co1 122.6(2) . .
C14 N3 Co1 131.8(2) . .
C17 N4 C16 104.9(3) . .
C17 N4 Co1 128.1(2) . 2_655
C16 N4 Co1 126.9(2) . 2_655
C4 O1 C8 105.4(2) . .
C19 O2 Co1 86.18(18) . .
C19 O3 Co1 93.43(17) . .
C26 O4 C23 116.6(2) . .
C32 O5 Co1 92.01(19) . .
C32 O6 Co1 89.0(2) . .
H1WB O1W H1WA 108.4 . .

loop_
_geom_bond_atom_site_label_1
_geom_bond_atom_site_label_2
_geom_bond_distance
_geom_bond_site_symmetry_2
C1 C6 1.370(4) .
C1 C2 1.387(5) .
C1 N1 1.435(4) .
C2 C3 1.372(5) .
C2 H2 0.9300 .
C3 C4 1.374(5) .
C3 H3 0.9300 .
C4 O1 1.378(4) .
C4 C5 1.388(4) .
C5 C6 1.390(4) .
C5 C7 1.441(4) .
C6 H6 0.9300 .
C7 C8 1.382(4) .
C7 C12 1.384(4) .
C8 C9 1.381(4) .
C8 O1 1.381(4) .
C9 C10 1.381(5) .
C9 H9 0.9300 .
C10 C11 1.390(4) .
C10 H10 0.9300 .
C11 C12 1.377(4) .
C11 N2 1.421(4) .
C12 H12 0.9300 .
C13 C14 1.341(5) .
C13 N2 1.368(4) .
C13 H13 0.9300 .
C14 N3 1.342(4) .
C14 H14 0.9300 .
C15 N3 1.305(4) .
C15 N2 1.328(4) .
C15 H15 0.9300 .
C16 C18 1.344(5) .
C16 N4 1.370(4) .
C16 H16 0.9300 .
C17 N4 1.309(4) .
C17 N1 1.339(4) .
C17 H17 0.9300 .
C18 N1 1.361(4) .
C18 H18 0.9300 .
C19 O2 1.245(4) .
C19 O3 1.258(4) .
C19 C20 1.494(4) .
C20 C21 1.379(4) .
C20 C25 1.383(4) .
C21 C22 1.389(4) .
C21 H21 0.9300 .
C22 C23 1.378(4) .
C22 H22 0.9300 .
C23 C24 1.375(4) .
C23 O4 1.396(3) .
C24 C25 1.390(4) .
C24 H24 0.9300 .
C25 H25 0.9300 .
C26 C27 1.369(4) .
C26 C31 1.377(4) .
C26 O4 1.387(3) .
C27 C28 1.378(4) .
C27 H27 0.9300 .
C28 C29 1.390(4) .
C28 H28 0.9300 .
C29 C30 1.379(4) .
C29 C32 1.490(4) 3_445
C30 C31 1.386(4) .
C30 H30 0.9300 .
C31 H31 0.9300 .
C32 O6 1.240(4) .
C32 O5 1.254(4) .
C32 C29 1.490(4) 3
Co1 O3 2.071(2) .
Co1 N4 2.077(3) 2_655
Co1 N3 2.064(3) .
Co1 O5 2.147(2) .
Co1 O6 2.219(2) .
Co1 O2 2.237(2) .
N4 Co1 2.077(3) 2_655
O1W H1WB 0.8546 .
O1W H1WA 0.8565 .
O2W H2WA 0.8636 .

loop_
_geom_torsion_atom_site_label_1
_geom_torsion_atom_site_label_2
_geom_torsion_atom_site_label_3
_geom_torsion_atom_site_label_4
_geom_torsion
_geom_torsion_site_symmetry_1
_geom_torsion_site_symmetry_4
C6 C1 C2 C3 1.1(5) . .
N1 C1 C2 C3 -175.3(3) . .
C1 C2 C3 C4 0.3(5) . .
C2 C3 C4 O1 175.7(3) . .
C2 C3 C4 C5 -1.6(5) . .
C3 C4 C5 C6 1.5(5) . .
O1 C4 C5 C6 -176.2(3) . .
C3 C4 C5 C7 177.0(3) . .
O1 C4 C5 C7 -0.7(3) . .
C2 C1 C6 C5 -1.2(5) . .
N1 C1 C6 C5 175.2(3) . .
C4 C5 C6 C1 0.0(4) . .
C7 C5 C6 C1 -173.9(3) . .
C4 C5 C7 C8 -0.6(3) . .
C6 C5 C7 C8 173.8(3) . .
C4 C5 C7 C12 -177.3(3) . .
C6 C5 C7 C12 -2.8(6) . .
C12 C7 C8 C9 2.1(5) . .
C5 C7 C8 C9 -175.2(3) . .
C12 C7 C8 O1 179.0(3) . .
C5 C7 C8 O1 1.8(4) . .
C7 C8 C9 C10 -1.1(6) . .
O1 C8 C9 C10 -177.6(3) . .
C8 C9 C10 C11 -0.5(6) . .
C9 C10 C11 C12 1.0(5) . .
C9 C10 C11 N2 180.0(3) . .
C10 C11 C12 C7 0.0(4) . .
N2 C11 C12 C7 -178.9(2) . .
C8 C7 C12 C11 -1.5(4) . .
C5 C7 C12 C11 174.8(3) . .
N2 C13 C14 N3 0.9(5) . .
N4 C16 C18 N1 -0.6(4) . .
O2 C19 C20 C21 -3.9(4) . .
O3 C19 C20 C21 175.3(3) . .
O2 C19 C20 C25 176.5(3) . .
O3 C19 C20 C25 -4.2(4) . .
C25 C20 C21 C22 0.0(4) . .
C19 C20 C21 C22 -179.5(3) . .
C20 C21 C22 C23 -0.2(4) . .
C21 C22 C23 C24 0.6(5) . .
C21 C22 C23 O4 -176.3(3) . .
C22 C23 C24 C25 -0.7(5) . .
O4 C23 C24 C25 176.1(3) . .
C21 C20 C25 C24 -0.2(5) . .
C19 C20 C25 C24 179.4(3) . .
C23 C24 C25 C20 0.5(5) . .
C31 C26 C27 C28 1.5(5) . .
O4 C26 C27 C28 176.6(3) . .
C26 C27 C28 C29 -0.7(5) . .
C27 C28 C29 C30 -0.4(5) . .
C27 C28 C29 C32 -178.8(3) . 3_445
C28 C29 C30 C31 0.8(4) . .
C32 C29 C30 C31 179.2(3) 3_445 .
C27 C26 C31 C30 -1.1(4) . .
O4 C26 C31 C30 -176.3(3) . .
C29 C30 C31 C26 0.0(4) . .
N4 C17 N1 C18 -1.1(4) . .
N4 C17 N1 C1 -177.2(3) . .
C16 C18 N1 C17 1.0(4) . .
C16 C18 N1 C1 177.1(3) . .
C6 C1 N1 C17 68.2(4) . .
C2 C1 N1 C17 -115.2(4) . .
C6 C1 N1 C18 -107.1(4) . .
C2 C1 N1 C18 69.4(4) . .
N3 C15 N2 C13 0.0(4) . .
N3 C15 N2 C11 178.4(3) . .
C14 C13 N2 C15 -0.6(4) . .
C14 C13 N2 C11 -178.9(3) . .
C12 C11 N2 C15 3.9(5) . .
C10 C11 N2 C15 -175.0(3) . .
C12 C11 N2 C13 -178.1(3) . .
C10 C11 N2 C13 2.9(5) . .
N2 C15 N3 C14 0.5(4) . .
N2 C15 N3 Co1 -170.1(2) . .
C13 C14 N3 C15 -0.9(5) . .
C13 C14 N3 Co1 168.5(3) . .
O3 Co1 N3 C15 147.4(3) . .
N4 Co1 N3 C15 51.0(3) 2_655 .
O5 Co1 N3 C15 -45.5(3) . .
O6 Co1 N3 C15 -52.4(4) . .
O2 Co1 N3 C15 -152.2(3) . .
O3 Co1 N3 C14 -20.4(3) . .
N4 Co1 N3 C14 -116.8(3) 2_655 .
O5 Co1 N3 C14 146.7(3) . .
O6 Co1 N3 C14 139.8(3) . .
O2 Co1 N3 C14 40.0(3) . .
N1 C17 N4 C16 0.8(4) . .
N1 C17 N4 Co1 -179.2(2) . 2_655
C18 C16 N4 C17 -0.1(4) . .
C18 C16 N4 Co1 179.9(2) . 2_655
C3 C4 O1 C8 -175.9(4) . .
C5 C4 O1 C8 1.7(4) . .
C9 C8 O1 C4 174.7(4) . .
C7 C8 O1 C4 -2.2(4) . .
O3 C19 O2 Co1 -2.4(3) . .
C20 C19 O2 Co1 176.9(3) . .
O3 Co1 O2 C19 1.43(18) . .
N4 Co1 O2 C19 10.9(3) 2_655 .
N3 Co1 O2 C19 -96.4(2) . .
O5 Co1 O2 C19 170.75(18) . .
O6 Co1 O2 C19 112.33(19) . .
O2 C19 O3 Co1 2.5(3) . .
C20 C19 O3 Co1 -176.7(2) . .
N4 Co1 O3 C19 -177.51(19) 2_655 .
N3 Co1 O3 C19 87.1(2) . .
O5 Co1 O3 C19 -40.4(4) . .
O6 Co1 O3 C19 -82.8(2) . .
O2 Co1 O3 C19 -1.41(18) . .
C27 C26 O4 C23 64.3(4) . .
C31 C26 O4 C23 -120.5(3) . .
C24 C23 O4 C26 45.1(4) . .
C22 C23 O4 C26 -137.9(3) . .
O6 C32 O5 Co1 -5.7(3) . .
C29 C32 O5 Co1 172.0(2) 3 .
O3 Co1 O5 C32 -44.6(5) . .
N4 Co1 O5 C32 92.4(2) 2_655 .
N3 Co1 O5 C32 -172.9(2) . .
O6 Co1 O5 C32 3.22(19) . .
O2 Co1 O5 C32 -79.4(2) . .
O5 C32 O6 Co1 5.5(3) . .
C29 C32 O6 Co1 -172.2(3) 3 .
O3 Co1 O6 C32 163.96(18) . .
N4 Co1 O6 C32 -99.1(2) 2_655 .
N3 Co1 O6 C32 4.8(3) . .
O5 Co1 O6 C32 -3.25(19) . .
O2 Co1 O6 C32 104.72(19) . .
